data_7122839
loop_
_publ_author_name
'Feng, Lu'
'Wang, Hui-Sheng'
'Xu, Hailong'
'Huang, Wentao'
'Zeng, Tianyu'
'Cheng, Qing rong'
'Pan, Zhi-Quan'
'Zhou, Hong'

_publ_section_title
;
 A water stable layered Tb(III) polycarboxylate with high proton
 conductivity over 10-2 S&#x2022;cm-1 in a wide temperature range
;
_journal_name_full 'Chemical Communications'
_journal_paper_doi 10.1039/C8CC08706G
_journal_year 2019
_chemical_formula_sum 'C30 H46 N12 O35 Tb4'
_chemical_formula_weight 1770.47
_space_group_crystal_system triclinic
_space_group_IT_number 2
_space_group_name_Hall '-P 1'
_space_group_name_H-M_alt 'P -1'
_symmetry_space_group_name_Hall '-P 1'
_symmetry_space_group_name_H-M 'P -1'
_atom_sites_solution_hydrogens geom
_audit_block_doi 10.5517/ccdc.csd.cc20z97k
_audit_creation_method SHELXL-2014/7
_audit_update_record
;
2019-01-08 deposited with the CCDC.
2019-01-15 downloaded from the CCDC.
;
_cell_angle_alpha 62.703(2)
_cell_angle_beta 74.569(2)
_cell_angle_gamma 68.667(2)
_cell_formula_units_Z 1
_cell_length_a 10.7095(7)
_cell_length_b 11.3590(6)
_cell_length_c 12.0866(7)
_cell_measurement_reflns_used 3509
_cell_measurement_temperature 173(2)
_cell_measurement_theta_max 25.3312
_cell_measurement_theta_min 2.9703
_cell_volume 1208.29(13)
_computing_cell_refinement 'Bruker SMART'
_computing_data_collection 'Bruker SMART'
_computing_data_reduction 'Bruker SAINT'
_computing_molecular_graphics 'Bruker SHELXTL'
_computing_publication_material 'Bruker SHELXTL'
_computing_structure_refinement 'SHELXL-2014/7 (Sheldrick, 2014)'
_computing_structure_solution 'SHELXS-97 (Sheldrick, 1990)'
_diffrn_ambient_temperature 173(2)
_diffrn_measured_fraction_theta_full 0.991
_diffrn_measured_fraction_theta_max 0.991
_diffrn_measurement_device_type 'PHOTON 100 CMOS detector'
_diffrn_measurement_method 'omega scan'
_diffrn_radiation_type MoK\a
_diffrn_radiation_wavelength 0.71073
_diffrn_reflns_av_R_equivalents 0.0757
_diffrn_reflns_av_unetI/netI 0.0756
_diffrn_reflns_Laue_measured_fraction_full 0.991
_diffrn_reflns_Laue_measured_fraction_max 0.991
_diffrn_reflns_limit_h_max 12
_diffrn_reflns_limit_h_min -11
_diffrn_reflns_limit_k_max 13
_diffrn_reflns_limit_k_min -13
_diffrn_reflns_limit_l_max 14
_diffrn_reflns_limit_l_min -14
_diffrn_reflns_number 12685
_diffrn_reflns_point_group_measured_fraction_full 0.991
_diffrn_reflns_point_group_measured_fraction_max 0.991
_diffrn_reflns_theta_full 25.000
_diffrn_reflns_theta_max 25.000
_diffrn_reflns_theta_min 3.364
_exptl_absorpt_coefficient_mu 5.905
_exptl_absorpt_correction_T_max 0.7452
_exptl_absorpt_correction_T_min 0.6053
_exptl_absorpt_correction_type multi-scan
_exptl_absorpt_process_details 'SADABS (Bruker, 2014)'
_exptl_crystal_colour colorless
_exptl_crystal_density_diffrn 2.433
_exptl_crystal_description plate
_exptl_crystal_F_000 850
_exptl_crystal_size_max 0.15
_exptl_crystal_size_mid 0.12
_exptl_crystal_size_min 0.06
_refine_diff_density_max 1.033
_refine_diff_density_min -0.915
_refine_diff_density_rms 0.207
_refine_ls_extinction_method none
_refine_ls_goodness_of_fit_ref 1.011
_refine_ls_hydrogen_treatment constr
_refine_ls_matrix_type full
_refine_ls_number_parameters 370
_refine_ls_number_reflns 4228
_refine_ls_number_restraints 72
_refine_ls_restrained_S_all 1.012
_refine_ls_R_factor_all 0.0700
_refine_ls_R_factor_gt 0.0389
_refine_ls_shift/su_max 0.001
_refine_ls_shift/su_mean 0.000
_refine_ls_structure_factor_coef Fsqd
_refine_ls_weighting_details 'w=1/[\s^2^(Fo^2^)+(0.0187P)^2^+1.0080P] where P=(Fo^2^+2Fc^2^)/3'
_refine_ls_weighting_scheme calc
_refine_ls_wR_factor_gt 0.0587
_refine_ls_wR_factor_ref 0.0634
_reflns_Friedel_coverage 0.000
_reflns_number_gt 3109
_reflns_number_total 4228
_reflns_threshold_expression 'I > 2\s(I)'
_cod_data_source_file c8cc08706g2.cif
_cod_data_source_block 1
_cod_database_code 7122839
_shelx_shelxl_version_number 2014/7
_shelx_space_group_comment
;
The symmetry employed for this shelxl refinement is uniquely defined
by the following loop, which should always be used as a source of
symmetry information in preference to the above space-group names.
They are only intended as comments.
;

loop_
_space_group_symop_operation_xyz
'x, y, z'
'-x, -y, -z'

loop_
_atom_site_label
_atom_site_type_symbol
_atom_site_fract_x
_atom_site_fract_y
_atom_site_fract_z
_atom_site_U_iso_or_equiv
_atom_site_adp_type
_atom_site_occupancy
_atom_site_site_symmetry_order
_atom_site_calc_flag
_atom_site_refinement_flags_posn
_atom_site_refinement_flags_adp
_atom_site_refinement_flags_occupancy
C1 C 0.3680(7) 0.1019(7) 0.1023(7) 0.0084(16) Uani 1 1 d . U .
C2 C 0.5902(7) 0.0698(7) 0.0601(7) 0.0082(16) Uani 1 1 d . U .
C3 C 0.5013(7) -0.0821(6) 0.2335(6) 0.0047(15) Uani 1 1 d . U .
C4 C 0.6546(7) -0.2692(6) 0.3797(7) 0.0076(15) Uani 1 1 d . U .
H4A H 0.7159 -0.2877 0.3085 0.009 Uiso 1 1 calc R U .
H4B H 0.6522 -0.3597 0.4492 0.009 Uiso 1 1 calc R U .
C5 C 0.7148(7) -0.1981(7) 0.4210(7) 0.0103(16) Uani 1 1 d . . .
C6 C 0.4096(7) -0.2548(7) 0.4199(7) 0.0100(16) Uani 1 1 d . U .
H6A H 0.4381 -0.3555 0.4421 0.012 Uiso 1 1 calc R U .
H6B H 0.3309 -0.2126 0.3724 0.012 Uiso 1 1 calc R U .
C7 C 0.3679(8) -0.2287(7) 0.5412(7) 0.0127(17) Uani 1 1 d . U .
C8 C 0.8245(7) 0.0537(7) 0.0423(7) 0.0069(16) Uani 1 1 d . . .
H8A H 0.8928 0.0966 -0.0212 0.008 Uiso 1 1 calc R U .
H8B H 0.8566 -0.0464 0.0616 0.008 Uiso 1 1 calc R U .
C9 C 0.8152(7) 0.0731(7) 0.1598(7) 0.0081(16) Uani 1 1 d . U .
C10 C 0.6869(7) 0.2264(6) -0.1325(6) 0.0064(15) Uani 1 1 d . . .
H10A H 0.6260 0.2175 -0.1755 0.008 Uiso 1 1 calc R U .
H10B H 0.7769 0.2171 -0.1825 0.008 Uiso 1 1 calc R U .
C11 C 0.6357(7) 0.3695(7) -0.1356(7) 0.0078(16) Uani 1 1 d . . .
C12 C 0.1254(7) 0.1490(7) 0.1631(7) 0.0112(17) Uani 1 1 d . . .
H12A H 0.1249 0.0614 0.1646 0.013 Uiso 1 1 calc R U .
H12B H 0.0426 0.2200 0.1282 0.013 Uiso 1 1 calc R U .
C13 C 0.1168(7) 0.1300(7) 0.2960(7) 0.0106(17) Uani 1 1 d . . .
C14 C 0.2281(7) 0.3269(6) -0.0232(7) 0.0086(16) Uani 1 1 d . U .
H14A H 0.1310 0.3777 -0.0273 0.010 Uiso 1 1 calc R U .
H14B H 0.2656 0.3175 -0.1039 0.010 Uiso 1 1 calc R U .
C15 C 0.2998(7) 0.4118(7) -0.0075(7) 0.0106(17) Uani 1 1 d . . .
N1 N 0.4696(6) 0.1463(5) 0.0209(5) 0.0080(14) Uani 1 1 d . . .
N2 N 0.6147(6) -0.0457(5) 0.1657(5) 0.0066(13) Uani 1 1 d . . .
N3 N 0.3754(6) -0.0135(5) 0.2064(5) 0.0069(13) Uani 1 1 d . U .
N4 N 0.5195(6) -0.1970(5) 0.3414(5) 0.0073(13) Uani 1 1 d . U .
N5 N 0.6991(6) 0.1115(5) -0.0112(5) 0.0078(13) Uani 1 1 d . . .
N6 N 0.2408(6) 0.1890(5) 0.0779(5) 0.0067(13) Uani 1 1 d . U .
O1 O 0.6572(5) -0.0807(5) 0.4214(5) 0.0105(11) Uani 1 1 d . . .
O2 O 0.8340(5) -0.2609(5) 0.4522(5) 0.0144(12) Uani 1 1 d . . .
O3 O 0.4300(5) -0.3138(5) 0.6327(5) 0.0179(13) Uani 1 1 d . . .
O4 O 0.2736(5) -0.1219(5) 0.5379(5) 0.0172(13) Uani 1 1 d . . .
O5 O 0.9001(5) -0.0127(5) 0.2344(5) 0.0150(12) Uani 1 1 d . . .
O6 O 0.7257(5) 0.1747(5) 0.1771(5) 0.0125(12) Uani 1 1 d . . .
O7 O 0.5812(5) 0.3904(5) -0.0383(5) 0.0106(12) Uani 1 1 d . . .
O8 O 0.6386(5) 0.4709(4) -0.2413(5) 0.0132(12) Uani 1 1 d . . .
O9 O 0.0363(5) 0.0648(5) 0.3784(5) 0.0112(12) Uani 1 1 d . . .
O10 O 0.1856(5) 0.1762(4) 0.3290(5) 0.0114(12) Uani 1 1 d . . .
O11 O 0.3209(5) 0.5141(5) -0.1081(5) 0.0127(12) Uani 1 1 d . . .
O12 O 1.0822(5) -0.2466(5) 0.4743(5) 0.0167(13) Uani 1 1 d . . .
O13 O 0.5437(5) -0.1591(4) 0.6985(5) 0.0124(12) Uani 1 1 d . . .
O14 O 0.3300(5) 0.3800(4) 0.0978(5) 0.0121(12) Uani 1 1 d . . .
O15 O 0.0027(13) 0.7222(12) 0.2069(12) 0.044(4) Uani 0.5 1 d . . P
O16 O 0.1319(5) 0.5403(5) 0.4077(5) 0.0237(14) Uani 1 1 d . . .
O17 O 0.8495(9) 0.3982(7) 0.2943(8) 0.083(3) Uani 1 1 d . . .
O18 O 0.0505(8) 0.5192(9) 0.1762(9) 0.096(3) Uani 1 1 d . U .
Tb1 Tb 0.87835(4) -0.06573(3) 0.44630(3) 0.00842(11) Uani 1 1 d . . .
Tb2 Tb 0.47116(4) -0.35434(3) 0.82965(3) 0.00757(10) Uani 1 1 d . . .

loop_
_atom_site_aniso_label
_atom_site_aniso_U_11
_atom_site_aniso_U_22
_atom_site_aniso_U_33
_atom_site_aniso_U_23
_atom_site_aniso_U_13
_atom_site_aniso_U_12
C1 0.0093(18) 0.0082(18) 0.0087(18) -0.0043(11) -0.0009(10) -0.0026(10)
C2 0.0086(18) 0.0087(18) 0.0079(18) -0.0036(11) -0.0016(10) -0.0025(10)
C3 0.0050(17) 0.0052(17) 0.0052(17) -0.0025(11) -0.0013(10) -0.0018(10)
C4 0.0069(18) 0.0073(18) 0.0082(18) -0.0020(11) -0.0012(10) -0.0028(10)
C5 0.011(4) 0.014(4) 0.004(4) -0.001(3) 0.001(3) -0.007(3)
C6 0.0102(19) 0.0103(18) 0.0095(19) -0.0041(11) -0.0011(10) -0.0029(10)
C7 0.0126(19) 0.0121(19) 0.0134(19) -0.0048(11) -0.0014(10) -0.0041(11)
C8 0.006(4) 0.006(3) 0.009(4) -0.003(3) 0.004(3) -0.005(3)
C9 0.0080(18) 0.0078(18) 0.0083(18) -0.0029(11) -0.0007(10) -0.0027(10)
C10 0.007(4) 0.009(4) 0.003(4) -0.002(3) -0.001(3) -0.004(3)
C11 0.006(4) 0.012(4) 0.005(4) -0.004(3) -0.001(3) -0.002(3)
C12 0.015(4) 0.014(4) 0.007(4) -0.004(3) -0.006(3) -0.004(3)
C13 0.009(4) 0.007(4) 0.013(4) -0.007(3) 0.001(4) 0.002(3)
C14 0.0086(18) 0.0083(18) 0.0088(18) -0.0031(11) -0.0014(10) -0.0023(10)
C15 0.007(4) 0.007(4) 0.014(5) -0.002(3) 0.003(3) -0.005(3)
N1 0.011(3) 0.008(3) 0.006(3) -0.003(3) -0.001(3) -0.003(3)
N2 0.013(3) 0.004(3) 0.003(3) 0.000(2) -0.003(3) -0.004(3)
N3 0.0067(16) 0.0064(15) 0.0064(16) -0.0023(10) 0.0001(10) -0.0014(10)
N4 0.0069(16) 0.0070(15) 0.0079(16) -0.0025(10) -0.0012(10) -0.0025(10)
N5 0.013(3) 0.003(3) 0.005(3) 0.001(3) -0.003(3) -0.003(2)
N6 0.0061(16) 0.0072(15) 0.0071(16) -0.0017(10) -0.0015(10) -0.0032(10)
O1 0.008(3) 0.012(3) 0.013(3) -0.005(2) -0.002(2) -0.003(2)
O2 0.010(3) 0.015(3) 0.021(3) -0.006(2) -0.008(2) -0.004(2)
O3 0.025(3) 0.014(3) 0.012(3) -0.004(2) -0.010(3) 0.001(2)
O4 0.020(3) 0.016(3) 0.015(3) -0.008(2) -0.005(3) 0.000(2)
O5 0.015(3) 0.020(3) 0.011(3) -0.004(2) -0.004(2) -0.007(2)
O6 0.014(3) 0.012(3) 0.010(3) -0.004(2) 0.000(2) -0.004(2)
O7 0.012(3) 0.010(3) 0.010(3) -0.005(2) 0.000(2) -0.002(2)
O8 0.018(3) 0.009(3) 0.006(3) 0.001(2) 0.000(2) -0.001(2)
O9 0.009(3) 0.017(3) 0.009(3) -0.006(2) 0.003(2) -0.007(2)
O10 0.010(3) 0.010(3) 0.016(3) -0.007(2) -0.001(2) -0.004(2)
O11 0.018(3) 0.010(3) 0.010(3) 0.001(2) -0.004(2) -0.009(2)
O12 0.006(3) 0.015(3) 0.027(3) -0.007(3) -0.001(3) -0.002(2)
O13 0.018(3) 0.010(2) 0.009(3) 0.000(2) -0.001(2) -0.008(2)
O14 0.018(3) 0.011(3) 0.007(3) 0.000(2) -0.006(2) -0.005(2)
O15 0.034(8) 0.041(8) 0.034(9) -0.005(7) 0.000(7) -0.003(6)
O16 0.017(3) 0.016(3) 0.029(4) -0.008(3) 0.002(3) 0.001(2)
O17 0.114(7) 0.066(5) 0.072(6) 0.029(5) -0.067(6) -0.062(5)
O18 0.034(5) 0.113(6) 0.077(6) 0.005(5) -0.011(4) -0.004(4)
Tb1 0.0088(2) 0.0089(2) 0.0085(2) -0.00332(17) -0.00114(17) -0.00370(17)
Tb2 0.0100(2) 0.00714(19) 0.0051(2) -0.00156(16) -0.00128(17) -0.00279(16)

loop_
_atom_type_symbol
_atom_type_description
_atom_type_scat_dispersion_real
_atom_type_scat_dispersion_imag
_atom_type_scat_source
C C 0.0033 0.0016 'International Tables Vol C Tables 4.2.6.8 and 6.1.1.4'
H H 0.0000 0.0000 'International Tables Vol C Tables 4.2.6.8 and 6.1.1.4'
N N 0.0061 0.0033 'International Tables Vol C Tables 4.2.6.8 and 6.1.1.4'
O O 0.0106 0.0060 'International Tables Vol C Tables 4.2.6.8 and 6.1.1.4'
Tb Tb -0.1723 4.1537 'International Tables Vol C Tables 4.2.6.8 and 6.1.1.4'

loop_
_geom_angle_atom_site_label_1
_geom_angle_atom_site_label_2
_geom_angle_atom_site_label_3
_geom_angle
_geom_angle_site_symmetry_1
_geom_angle_site_symmetry_3
N3 C1 N1 127.9(6) . .
N3 C1 N6 116.3(7) . .
N1 C1 N6 115.7(6) . .
N1 C2 N2 126.3(7) . .
N1 C2 N5 117.8(6) . .
N2 C2 N5 115.9(6) . .
N3 C3 N4 117.6(6) . .
N3 C3 N2 126.4(6) . .
N4 C3 N2 115.9(6) . .
N4 C4 C5 117.0(5) . .
N4 C4 H4A 108.1 . .
C5 C4 H4A 108.1 . .
N4 C4 H4B 108.1 . .
C5 C4 H4B 108.1 . .
H4A C4 H4B 107.3 . .
O1 C5 O2 119.6(6) . .
O1 C5 C4 123.7(6) . .
O2 C5 C4 116.6(6) . .
O1 C5 Tb1 63.6(4) . .
O2 C5 Tb1 57.1(3) . .
C4 C5 Tb1 165.4(5) . .
N4 C6 C7 111.3(6) . .
N4 C6 H6A 109.4 . .
C7 C6 H6A 109.4 . .
N4 C6 H6B 109.4 . .
C7 C6 H6B 109.4 . .
H6A C6 H6B 108.0 . .
O3 C7 O4 125.8(7) . .
O3 C7 C6 117.8(6) . .
O4 C7 C6 116.5(6) . .
N5 C8 C9 114.4(6) . .
N5 C8 H8A 108.7 . .
C9 C8 H8A 108.7 . .
N5 C8 H8B 108.7 . .
C9 C8 H8B 108.7 . .
H8A C8 H8B 107.6 . .
O5 C9 O6 123.6(7) . .
O5 C9 C8 117.1(6) . .
O6 C9 C8 119.3(6) . .
N5 C10 C11 117.7(6) . .
N5 C10 H10A 107.9 . .
C11 C10 H10A 107.9 . .
N5 C10 H10B 107.9 . .
C11 C10 H10B 107.9 . .
H10A C10 H10B 107.2 . .
O7 C11 O8 120.1(6) . .
O7 C11 C10 121.3(6) . .
O8 C11 C10 118.3(6) . .
O7 C11 Tb2 63.3(3) . 1_564
O8 C11 Tb2 58.2(3) . 1_564
C10 C11 Tb2 162.7(5) . 1_564
N6 C12 C13 117.0(6) . .
N6 C12 H12A 108.0 . .
C13 C12 H12A 108.0 . .
N6 C12 H12B 108.0 . .
C13 C12 H12B 108.0 . .
H12A C12 H12B 107.3 . .
O10 C13 O9 119.1(7) . .
O10 C13 C12 123.0(7) . .
O9 C13 C12 117.9(6) . .
O10 C13 Tb1 57.7(4) . 2_656
O9 C13 Tb1 61.8(4) . 2_656
C12 C13 Tb1 173.9(5) . 2_656
N6 C14 C15 113.8(6) . .
N6 C14 H14A 108.8 . .
C15 C14 H14A 108.8 . .
N6 C14 H14B 108.8 . .
C15 C14 H14B 108.8 . .
H14A C14 H14B 107.7 . .
O14 C15 O11 125.9(6) . .
O14 C15 C14 120.1(6) . .
O11 C15 C14 114.0(6) . .
C1 N1 C2 113.0(6) . .
C2 N2 C3 113.2(6) . .
C3 N3 C1 112.8(6) . .
C3 N4 C6 122.5(6) . .
C3 N4 C4 119.4(6) . .
C6 N4 C4 118.0(5) . .
C2 N5 C8 119.0(6) . .
C2 N5 C10 120.8(6) . .
C8 N5 C10 119.5(6) . .
C1 N6 C12 119.0(6) . .
C1 N6 C14 118.5(6) . .
C12 N6 C14 122.0(5) . .
C5 O1 Tb1 90.3(4) . .
C5 O2 Tb1 96.3(4) . .
C7 O3 Tb2 144.5(5) . .
C7 O4 Tb1 171.3(5) . 2_656
C9 O5 Tb1 126.8(5) . .
C9 O6 Tb2 162.8(5) . 2_656
C11 O7 Tb2 160.4(4) . 2_656
C11 O7 Tb2 90.9(4) . 1_564
Tb2 O7 Tb2 108.38(18) 2_656 1_564
C11 O8 Tb2 95.7(4) . 1_564
C13 O9 Tb1 152.9(5) . 1_455
C13 O9 Tb1 91.9(4) . 2_656
Tb1 O9 Tb1 114.6(2) 1_455 2_656
C13 O10 Tb1 96.2(4) . 2_656
C15 O11 Tb2 132.6(4) . 1_564
C15 O14 Tb2 134.0(5) . 2_656
O4 Tb1 O5 102.30(18) 2_656 .
O4 Tb1 O12 157.50(18) 2_656 .
O5 Tb1 O12 92.62(18) . .
O4 Tb1 O9 85.09(18) 2_656 1_655
O5 Tb1 O9 82.57(17) . 1_655
O12 Tb1 O9 80.20(16) . 1_655
O4 Tb1 O2 126.68(18) 2_656 .
O5 Tb1 O2 79.29(17) . .
O12 Tb1 O2 72.29(16) . .
O9 Tb1 O2 146.07(17) 1_655 .
O4 Tb1 O10 84.62(17) 2_656 2_656
O5 Tb1 O10 159.36(16) . 2_656
O12 Tb1 O10 87.23(17) . 2_656
O9 Tb1 O10 117.65(16) 1_655 2_656
O2 Tb1 O10 81.02(16) . 2_656
O4 Tb1 O9 81.32(16) 2_656 2_656
O5 Tb1 O9 147.46(17) . 2_656
O12 Tb1 O9 77.12(17) . 2_656
O9 Tb1 O9 65.4(2) 1_655 2_656
O2 Tb1 O9 124.72(16) . 2_656
O10 Tb1 O9 52.28(15) 2_656 2_656
O4 Tb1 O1 75.62(16) 2_656 .
O5 Tb1 O1 77.25(17) . .
O12 Tb1 O1 124.68(16) . .
O9 Tb1 O1 148.18(15) 1_655 .
O2 Tb1 O1 52.40(15) . .
O10 Tb1 O1 85.86(16) 2_656 .
O9 Tb1 O1 133.86(16) 2_656 .
O4 Tb1 C5 101.65(19) 2_656 .
O5 Tb1 C5 73.94(19) . .
O12 Tb1 C5 98.59(18) . .
O9 Tb1 C5 156.43(19) 1_655 .
O2 Tb1 C5 26.55(17) . .
O10 Tb1 C5 85.66(18) 2_656 .
O9 Tb1 C5 137.65(18) 2_656 .
O1 Tb1 C5 26.16(17) . .
O4 Tb1 C13 80.36(18) 2_656 2_656
O5 Tb1 C13 173.30(19) . 2_656
O12 Tb1 C13 83.11(19) . 2_656
O9 Tb1 C13 91.6(2) 1_655 2_656
O2 Tb1 C13 104.17(19) . 2_656
O10 Tb1 C13 26.08(18) 2_656 2_656
O9 Tb1 C13 26.32(18) 2_656 2_656
O1 Tb1 C13 109.43(19) . 2_656
C5 Tb1 C13 111.7(2) . 2_656
O7 Tb2 O13 115.31(16) 2_656 .
O7 Tb2 O6 79.14(17) 2_656 2_656
O13 Tb2 O6 77.23(17) . 2_656
O7 Tb2 O11 80.43(17) 2_656 1_546
O13 Tb2 O11 151.84(16) . 1_546
O6 Tb2 O11 83.61(17) 2_656 1_546
O7 Tb2 O3 156.17(18) 2_656 .
O13 Tb2 O3 77.65(17) . .
O6 Tb2 O3 84.91(17) 2_656 .
O11 Tb2 O3 80.29(18) 1_546 .
O7 Tb2 O14 72.29(17) 2_656 2_656
O13 Tb2 O14 72.80(16) . 2_656
O6 Tb2 O14 123.39(16) 2_656 2_656
O11 Tb2 O14 135.37(16) 1_546 2_656
O3 Tb2 O14 131.54(19) . 2_656
O7 Tb2 O8 122.23(15) 2_656 1_546
O13 Tb2 O8 101.36(17) . 1_546
O6 Tb2 O8 155.08(16) 2_656 1_546
O11 Tb2 O8 87.46(17) 1_546 1_546
O3 Tb2 O8 70.64(16) . 1_546
O14 Tb2 O8 78.55(16) 2_656 1_546
O7 Tb2 O7 71.62(18) 2_656 1_546
O13 Tb2 O7 136.64(16) . 1_546
O6 Tb2 O7 142.50(17) 2_656 1_546
O11 Tb2 O7 69.02(16) 1_546 1_546
O3 Tb2 O7 113.74(16) . 1_546
O14 Tb2 O7 69.16(15) 2_656 1_546
O8 Tb2 O7 51.49(16) 1_546 1_546
O7 Tb2 C11 97.38(19) 2_656 1_546
O13 Tb2 C11 123.21(19) . 1_546
O6 Tb2 C11 157.64(19) 2_656 1_546
O11 Tb2 C11 74.04(18) 1_546 1_546
O3 Tb2 C11 90.64(18) . 1_546
O14 Tb2 C11 75.23(17) 2_656 1_546
O8 Tb2 C11 26.07(18) 1_546 1_546
O7 Tb2 C11 25.80(17) 1_546 1_546
O7 Tb2 Tb2 38.08(11) 2_656 2_647
O13 Tb2 Tb2 136.17(11) . 2_647
O6 Tb2 Tb2 113.95(13) 2_656 2_647
O11 Tb2 Tb2 70.76(11) 1_546 2_647
O3 Tb2 Tb2 142.58(12) . 2_647
O14 Tb2 Tb2 65.90(11) 2_656 2_647
O8 Tb2 Tb2 84.60(11) 1_546 2_647
O7 Tb2 Tb2 33.54(11) 1_546 2_647
C11 Tb2 Tb2 59.32(14) 1_546 2_647

loop_
_geom_bond_atom_site_label_1
_geom_bond_atom_site_label_2
_geom_bond_distance
_geom_bond_site_symmetry_2
C1 N3 1.331(8) .
C1 N1 1.334(9) .
C1 N6 1.374(8) .
C2 N1 1.334(8) .
C2 N2 1.346(8) .
C2 N5 1.348(9) .
C3 N3 1.330(8) .
C3 N4 1.353(8) .
C3 N2 1.358(9) .
C4 N4 1.458(8) .
C4 C5 1.496(9) .
C4 H4A 0.9900 .
C4 H4B 0.9900 .
C5 O1 1.251(8) .
C5 O2 1.276(8) .
C5 Tb1 2.837(7) .
C6 N4 1.453(9) .
C6 C7 1.547(10) .
C6 H6A 0.9900 .
C6 H6B 0.9900 .
C7 O3 1.242(8) .
C7 O4 1.256(8) .
C8 N5 1.443(8) .
C8 C9 1.507(9) .
C8 H8A 0.9900 .
C8 H8B 0.9900 .
C9 O5 1.255(8) .
C9 O6 1.267(8) .
C10 N5 1.447(8) .
C10 C11 1.501(9) .
C10 H10A 0.9900 .
C10 H10B 0.9900 .
C11 O7 1.253(8) .
C11 O8 1.271(8) .
C11 Tb2 2.878(7) 1_564
C12 N6 1.448(9) .
C12 C13 1.501(10) .
C12 H12A 0.9900 .
C12 H12B 0.9900 .
C13 O10 1.267(8) .
C13 O9 1.271(9) .
C13 Tb1 2.865(8) 2_656
C14 N6 1.464(8) .
C14 C15 1.530(9) .
C14 H14A 0.9900 .
C14 H14B 0.9900 .
C15 O14 1.252(8) .
C15 O11 1.276(8) .
O1 Tb1 2.540(5) .
O2 Tb1 2.397(4) .
O3 Tb2 2.340(5) .
O4 Tb1 2.217(5) 2_656
O5 Tb1 2.312(5) .
O6 Tb2 2.329(5) 2_656
O7 Tb2 2.304(5) 2_656
O7 Tb2 2.572(4) 1_564
O8 Tb2 2.459(5) 1_564
O9 Tb1 2.388(5) 1_455
O9 Tb1 2.526(5) 2_656
O10 Tb1 2.435(5) 2_656
O11 Tb2 2.337(5) 1_564
O12 Tb1 2.365(5) .
O13 Tb2 2.325(5) .
O14 Tb2 2.387(5) 2_656
Tb1 O4 2.217(5) 2_656
Tb1 O9 2.388(5) 1_655
Tb1 O10 2.435(5) 2_656
Tb1 O9 2.526(5) 2_656
Tb1 C13 2.865(8) 2_656
Tb2 O7 2.304(5) 2_656
Tb2 O6 2.329(5) 2_656
Tb2 O11 2.337(5) 1_546
Tb2 O14 2.387(5) 2_656
Tb2 O8 2.459(5) 1_546
Tb2 O7 2.572(4) 1_546
Tb2 C11 2.878(7) 1_546
Tb2 Tb2 3.9569(7) 2_647

loop_
_geom_torsion_atom_site_label_1
_geom_torsion_atom_site_label_2
_geom_torsion_atom_site_label_3
_geom_torsion_atom_site_label_4
_geom_torsion
_geom_torsion_site_symmetry_1
_geom_torsion_site_symmetry_4
N4 C4 C5 O1 -1.8(11) . .
N4 C4 C5 O2 -178.8(6) . .
N4 C4 C5 Tb1 -117.8(17) . .
N4 C6 C7 O3 -86.9(8) . .
N4 C6 C7 O4 92.9(8) . .
N5 C8 C9 O5 154.7(6) . .
N5 C8 C9 O6 -26.7(9) . .
N5 C10 C11 O7 -13.5(10) . .
N5 C10 C11 O8 172.3(6) . .
N5 C10 C11 Tb2 -114.1(16) . 1_564
N6 C12 C13 O10 16.5(10) . .
N6 C12 C13 O9 -163.7(6) . .
N6 C14 C15 O14 -19.3(9) . .
N6 C14 C15 O11 162.0(6) . .
N3 C1 N1 C2 -7.8(10) . .
N6 C1 N1 C2 169.4(6) . .
N2 C2 N1 C1 3.8(10) . .
N5 C2 N1 C1 -175.5(6) . .
N1 C2 N2 C3 0.6(10) . .
N5 C2 N2 C3 179.9(6) . .
N3 C3 N2 C2 -2.2(9) . .
N4 C3 N2 C2 -179.5(6) . .
N4 C3 N3 C1 176.4(6) . .
N2 C3 N3 C1 -0.9(10) . .
N1 C1 N3 C3 6.5(10) . .
N6 C1 N3 C3 -170.7(6) . .
N3 C3 N4 C6 6.8(9) . .
N2 C3 N4 C6 -175.6(6) . .
N3 C3 N4 C4 -175.2(5) . .
N2 C3 N4 C4 2.4(9) . .
C7 C6 N4 C3 -107.1(7) . .
C7 C6 N4 C4 74.9(7) . .
C5 C4 N4 C3 69.8(8) . .
C5 C4 N4 C6 -112.1(7) . .
N1 C2 N5 C8 164.3(6) . .
N2 C2 N5 C8 -15.0(9) . .
N1 C2 N5 C10 -6.6(9) . .
N2 C2 N5 C10 174.0(6) . .
C9 C8 N5 C2 -57.0(8) . .
C9 C8 N5 C10 114.1(7) . .
C11 C10 N5 C2 80.2(8) . .
C11 C10 N5 C8 -90.7(8) . .
N3 C1 N6 C12 -1.5(9) . .
N1 C1 N6 C12 -179.0(6) . .
N3 C1 N6 C14 170.0(6) . .
N1 C1 N6 C14 -7.5(9) . .
C13 C12 N6 C1 61.7(8) . .
C13 C12 N6 C14 -109.5(7) . .
C15 C14 N6 C1 -56.7(8) . .
C15 C14 N6 C12 114.5(7) . .
O2 C5 O1 Tb1 11.6(7) . .
C4 C5 O1 Tb1 -165.4(7) . .
O1 C5 O2 Tb1 -12.3(7) . .
C4 C5 O2 Tb1 164.8(5) . .
O4 C7 O3 Tb2 -13.1(14) . .
C6 C7 O3 Tb2 166.6(6) . .
O6 C9 O5 Tb1 24.3(10) . .
C8 C9 O5 Tb1 -157.3(5) . .
O5 C9 O6 Tb2 -155.3(12) . 2_656
C8 C9 O6 Tb2 26(2) . 2_656
O8 C11 O7 Tb2 -157.6(10) . 2_656
C10 C11 O7 Tb2 28.3(18) . 2_656
Tb2 C11 O7 Tb2 -170.7(14) 1_564 2_656
O8 C11 O7 Tb2 13.1(6) . 1_564
C10 C11 O7 Tb2 -160.9(6) . 1_564
O7 C11 O8 Tb2 -13.8(7) . 1_564
C10 C11 O8 Tb2 160.4(5) . 1_564
O10 C13 O9 Tb1 -175.8(6) . 1_455
C12 C13 O9 Tb1 4.4(14) . 1_455
Tb1 C13 O9 Tb1 -168.6(10) 2_656 1_455
O10 C13 O9 Tb1 -7.1(6) . 2_656
C12 C13 O9 Tb1 173.1(5) . 2_656
O9 C13 O10 Tb1 7.4(7) . 2_656
C12 C13 O10 Tb1 -172.8(6) . 2_656
O14 C15 O11 Tb2 21.6(11) . 1_564
C14 C15 O11 Tb2 -159.8(4) . 1_564
O11 C15 O14 Tb2 -48.0(10) . 2_656
C14 C15 O14 Tb2 133.5(6) . 2_656
